data_7211360
loop_
_publ_author_name
'Jiang, Lu'
'Wang, Zhe'
'Bai, Shi-Qiang'
'Hor, T. S. Andy'

_publ_section_title
;
 Tuning the Zn(ii) coordination assembly by adjusting the spacers of
 2-pyridylthiomethyl functionalized 1,2,3-triazoles
;
_journal_issue 48
_journal_name_full CrystEngComm
_journal_page_first 10451
_journal_paper_doi 10.1039/c3ce41385c
_journal_volume 15
_journal_year 2013
_chemical_formula_sum 'C20 H22 Cl4 N8 S2 Zn2'
_chemical_formula_weight 711.12
_chemical_name_systematic
; 
 ? 
;
_space_group_IT_number 15
_symmetry_cell_setting monoclinic
_symmetry_space_group_name_Hall '-C 2yc'
_symmetry_space_group_name_H-M 'C 1 2/c 1'
_atom_sites_solution_hydrogens geom
_atom_sites_solution_primary direct
_atom_sites_solution_secondary difmap
_audit_creation_method SHELXL-97
_cell_angle_alpha 90.00
_cell_angle_beta 121.981(2)
_cell_angle_gamma 90.00
_cell_formula_units_Z 4
_cell_length_a 19.4605(18)
_cell_length_b 11.6501(10)
_cell_length_c 14.0409(13)
_cell_measurement_reflns_used 1396
_cell_measurement_temperature 100(2)
_cell_measurement_theta_max 25.96
_cell_measurement_theta_min 2.30
_cell_volume 2700.2(4)
_computing_cell_refinement 'Bruker SMART'
_computing_data_collection 'Bruker SMART'
_computing_data_reduction 'Bruker SAINT'
_computing_molecular_graphics 'Bruker SHELXTL'
_computing_publication_material 'Bruker SHELXTL'
_computing_structure_refinement 'SHELXL-97 (Sheldrick, 1997)'
_computing_structure_solution 'SHELXS-97 (Sheldrick, 1990)'
_diffrn_ambient_temperature 100(2)
_diffrn_measured_fraction_theta_full 0.999
_diffrn_measured_fraction_theta_max 0.999
_diffrn_measurement_device_type 'CCD area detector'
_diffrn_measurement_method 'phi and omega scans'
_diffrn_radiation_monochromator graphite
_diffrn_radiation_source 'fine-focus sealed tube'
_diffrn_radiation_type MoK\a
_diffrn_radiation_wavelength 0.71073
_diffrn_reflns_av_R_equivalents 0.0529
_diffrn_reflns_av_sigmaI/netI 0.0606
_diffrn_reflns_limit_h_max 22
_diffrn_reflns_limit_h_min -25
_diffrn_reflns_limit_k_max 15
_diffrn_reflns_limit_k_min -14
_diffrn_reflns_limit_l_max 18
_diffrn_reflns_limit_l_min -14
_diffrn_reflns_number 9371
_diffrn_reflns_theta_full 27.50
_diffrn_reflns_theta_max 27.50
_diffrn_reflns_theta_min 2.14
_exptl_absorpt_coefficient_mu 2.355
_exptl_absorpt_correction_T_max 0.8340
_exptl_absorpt_correction_T_min 0.6018
_exptl_absorpt_correction_type multi-scan
_exptl_absorpt_process_details 'Sadabs. (Sheldrick 2008)'
_exptl_crystal_colour COLOURLESS
_exptl_crystal_density_diffrn 1.749
_exptl_crystal_density_meas ?
_exptl_crystal_density_method 'not measured'
_exptl_crystal_description BLOCK
_exptl_crystal_F_000 1432
_exptl_crystal_size_max 0.24
_exptl_crystal_size_mid 0.20
_exptl_crystal_size_min 0.08
_refine_diff_density_max 1.063
_refine_diff_density_min -0.499
_refine_diff_density_rms 0.130
_refine_ls_extinction_method none
_refine_ls_goodness_of_fit_ref 1.028
_refine_ls_hydrogen_treatment constr
_refine_ls_matrix_type full
_refine_ls_number_parameters 163
_refine_ls_number_reflns 3106
_refine_ls_number_restraints 0
_refine_ls_restrained_S_all 1.028
_refine_ls_R_factor_all 0.0597
_refine_ls_R_factor_gt 0.0463
_refine_ls_shift/su_max 0.000
_refine_ls_shift/su_mean 0.000
_refine_ls_structure_factor_coef Fsqd
_refine_ls_weighting_details 'calc w=1/[\s^2^(Fo^2^)+(0.0573P)^2^+0.0000P] where P=(Fo^2^+2Fc^2^)/3'
_refine_ls_weighting_scheme calc
_refine_ls_wR_factor_gt 0.1073
_refine_ls_wR_factor_ref 0.1134
_reflns_number_gt 2511
_reflns_number_total 3106
_reflns_threshold_expression >2sigma(I)
_cod_data_source_file c3ce41385c.txt
_cod_data_source_block d108
_cod_depositor_comments
;
The following automatic conversions were performed:

'_symmetry_cell_setting' value 'Monoclinic' changed to 'monoclinic'
according to /home/saulius/struct/CIF-dictionaries/cif_core.dic
dictionary named 'cif_core.dic' version 2.4.2 from
2011-04-26.

'_exptl_absorpt_correction_type' value 'Multi-scan'
changed to 'multi-scan' according to
/home/saulius/struct/CIF-dictionaries/cif_core.dic dictionary named
'cif_core.dic' version 2.4.2 from 2011-04-26.

Automatic conversion script
Id: cif_fix_values 1891 2012-01-12 08:04:46Z andrius 

The following automatic conversions were performed:

'_exptl_crystal_density_meas' value 'Not Measured' was changed to '?'
- the value is perceived as not measured.

Automatic conversion script
Id: cif_fix_values 3008 2015-01-20 13:52:24Z robertas 
;
_cod_original_sg_symbol_H-M C2/c
_cod_database_code 7211360

loop_
_symmetry_equiv_pos_as_xyz
'x, y, z'
'-x, y, -z+1/2'
'x+1/2, y+1/2, z'
'-x+1/2, y+1/2, -z+1/2'
'-x, -y, -z'
'x, -y, z-1/2'
'-x+1/2, -y+1/2, -z'
'x+1/2, -y+1/2, z-1/2'

loop_
_atom_site_label
_atom_site_type_symbol
_atom_site_fract_x
_atom_site_fract_y
_atom_site_fract_z
_atom_site_U_iso_or_equiv
_atom_site_adp_type
_atom_site_occupancy
_atom_site_symmetry_multiplicity
_atom_site_calc_flag
_atom_site_refinement_flags
Zn1 Zn 0.22158(2) 0.24405(3) 0.21664(3) 0.01340(14) Uani 1 1 d .
Cl1 Cl 0.21172(6) 0.41837(7) 0.14460(7) 0.0221(2) Uani 1 1 d .
Cl2 Cl 0.14398(5) 0.23673(7) 0.29252(7) 0.0175(2) Uani 1 1 d .
S1 S 0.36723(5) 0.18719(8) 0.17978(7) 0.0206(2) Uani 1 1 d .
N1 N 0.33677(17) 0.2035(2) 0.3442(2) 0.0135(6) Uani 1 1 d .
N2 N 0.18814(17) 0.1140(2) 0.1033(2) 0.0178(6) Uani 1 1 d .
N3 N 0.10998(18) 0.0910(3) 0.0385(2) 0.0226(7) Uani 1 1 d .
N4 N 0.10423(18) 0.0082(3) -0.0313(2) 0.0234(7) Uani 1 1 d .
C1 C 0.3562(2) 0.1974(3) 0.4511(3) 0.0166(7) Uani 1 1 d .
H1 H 0.3154 0.2125 0.4672 0.020 Uiso 1 1 calc R
C2 C 0.4335(2) 0.1701(3) 0.5391(3) 0.0212(8) Uani 1 1 d .
H2 H 0.4453 0.1668 0.6139 0.025 Uiso 1 1 calc R
C3 C 0.4926(2) 0.1479(3) 0.5165(3) 0.0214(8) Uani 1 1 d .
H3 H 0.5462 0.1302 0.5756 0.026 Uiso 1 1 calc R
C4 C 0.4732(2) 0.1517(3) 0.4061(3) 0.0211(8) Uani 1 1 d .
H4 H 0.5131 0.1356 0.3884 0.025 Uiso 1 1 calc R
C5 C 0.3949(2) 0.1793(3) 0.3225(3) 0.0159(7) Uani 1 1 d .
C6 C 0.3210(2) 0.0468(3) 0.1311(3) 0.0209(8) Uani 1 1 d .
H6A H 0.3357 0.0164 0.0784 0.025 Uiso 1 1 calc R
H6B H 0.3438 -0.0060 0.1962 0.025 Uiso 1 1 calc R
C7 C 0.2317(2) 0.0468(3) 0.0745(3) 0.0179(7) Uani 1 1 d .
C8 C 0.1775(2) -0.0202(3) -0.0134(3) 0.0214(8) Uani 1 1 d .
H8 H 0.1889 -0.0751 -0.0533 0.026 Uiso 1 1 calc R
C9 C 0.0238(2) -0.0313(4) -0.1197(3) 0.0328(10) Uani 1 1 d .
H9A H -0.0098 -0.0461 -0.0873 0.039 Uiso 1 1 calc R
H9B H 0.0289 -0.1041 -0.1518 0.039 Uiso 1 1 calc R
C10 C -0.0166(2) 0.0570(4) -0.2106(4) 0.0391(12) Uani 1 1 d .
H10A H -0.0082 0.1338 -0.1760 0.047 Uiso 1 1 calc R
H10B H -0.0756 0.0419 -0.2554 0.047 Uiso 1 1 calc R

loop_
_atom_site_aniso_label
_atom_site_aniso_U_11
_atom_site_aniso_U_22
_atom_site_aniso_U_33
_atom_site_aniso_U_23
_atom_site_aniso_U_13
_atom_site_aniso_U_12
Zn1 0.0130(2) 0.0167(2) 0.0119(2) 0.00008(15) 0.00744(18) -0.00016(15)
Cl1 0.0274(5) 0.0198(4) 0.0239(5) 0.0058(4) 0.0169(4) 0.0027(4)
Cl2 0.0185(4) 0.0208(4) 0.0183(4) 0.0039(3) 0.0133(4) 0.0032(3)
S1 0.0189(5) 0.0291(5) 0.0183(4) 0.0020(4) 0.0130(4) -0.0015(4)
N1 0.0127(14) 0.0141(14) 0.0145(14) 0.0006(11) 0.0078(12) -0.0017(11)
N2 0.0167(15) 0.0233(16) 0.0121(14) -0.0031(12) 0.0068(12) -0.0064(12)
N3 0.0193(16) 0.0325(18) 0.0194(15) -0.0100(14) 0.0126(14) -0.0078(13)
N4 0.0238(17) 0.0297(18) 0.0190(15) -0.0105(14) 0.0128(14) -0.0099(14)
C1 0.0163(18) 0.0178(17) 0.0160(17) -0.0035(14) 0.0088(15) -0.0039(14)
C2 0.023(2) 0.0242(19) 0.0146(17) -0.0051(15) 0.0084(16) -0.0035(15)
C3 0.0112(18) 0.0232(19) 0.0202(18) -0.0031(15) 0.0018(15) -0.0028(14)
C4 0.0109(17) 0.028(2) 0.0258(19) -0.0009(16) 0.0109(16) -0.0022(14)
C5 0.0142(17) 0.0166(17) 0.0179(17) -0.0022(14) 0.0092(15) -0.0014(13)
C6 0.024(2) 0.0237(19) 0.0157(17) -0.0028(15) 0.0108(16) 0.0025(15)
C7 0.027(2) 0.0134(17) 0.0187(17) 0.0011(14) 0.0154(16) -0.0004(14)
C8 0.027(2) 0.0213(18) 0.0236(19) -0.0009(15) 0.0190(17) 0.0002(16)
C9 0.027(2) 0.050(3) 0.033(2) -0.021(2) 0.0227(19) -0.0205(19)
C10 0.017(2) 0.035(2) 0.044(3) -0.023(2) 0.0014(19) 0.0038(17)

loop_
_atom_type_symbol
_atom_type_description
_atom_type_scat_dispersion_real
_atom_type_scat_dispersion_imag
_atom_type_scat_source
C C 0.0033 0.0016 'International Tables Vol C Tables 4.2.6.8 and 6.1.1.4'
H H 0.0000 0.0000 'International Tables Vol C Tables 4.2.6.8 and 6.1.1.4'
N N 0.0061 0.0033 'International Tables Vol C Tables 4.2.6.8 and 6.1.1.4'
S S 0.1246 0.1234 'International Tables Vol C Tables 4.2.6.8 and 6.1.1.4'
Cl Cl 0.1484 0.1585 'International Tables Vol C Tables 4.2.6.8 and 6.1.1.4'
Zn Zn 0.2839 1.4301 'International Tables Vol C Tables 4.2.6.8 and 6.1.1.4'

loop_
_geom_angle_atom_site_label_1
_geom_angle_atom_site_label_2
_geom_angle_atom_site_label_3
_geom_angle
_geom_angle_site_symmetry_3
N2 Zn1 N1 105.07(11) .
N2 Zn1 Cl1 114.04(8) .
N1 Zn1 Cl1 113.43(8) .
N2 Zn1 Cl2 108.82(9) .
N1 Zn1 Cl2 105.85(8) .
Cl1 Zn1 Cl2 109.21(3) .
C5 S1 C6 99.83(16) .
C1 N1 C5 118.0(3) .
C1 N1 Zn1 121.3(2) .
C5 N1 Zn1 120.7(2) .
N3 N2 C7 110.4(3) .
N3 N2 Zn1 117.6(2) .
C7 N2 Zn1 131.8(2) .
N2 N3 N4 105.7(3) .
N3 N4 C8 111.7(3) .
N3 N4 C9 119.0(3) .
C8 N4 C9 129.0(3) .
N1 C1 C2 122.6(3) .
C3 C2 C1 119.0(3) .
C2 C3 C4 119.2(3) .
C5 C4 C3 118.7(3) .
N1 C5 C4 122.4(3) .
N1 C5 S1 117.0(2) .
C4 C5 S1 120.5(3) .
C7 C6 S1 114.1(2) .
N2 C7 C8 107.0(3) .
N2 C7 C6 125.4(3) .
C8 C7 C6 127.7(3) .
N4 C8 C7 105.2(3) .
N4 C9 C10 110.4(3) .
C9 C10 C10 112.3(3) 2_554

loop_
_geom_bond_atom_site_label_1
_geom_bond_atom_site_label_2
_geom_bond_distance
_geom_bond_site_symmetry_2
Zn1 N2 2.038(3) .
Zn1 N1 2.050(3) .
Zn1 Cl1 2.2312(9) .
Zn1 Cl2 2.2644(9) .
S1 C5 1.781(3) .
S1 C6 1.817(4) .
N1 C1 1.342(4) .
N1 C5 1.348(4) .
N2 N3 1.322(4) .
N2 C7 1.363(4) .
N3 N4 1.336(4) .
N4 C8 1.351(4) .
N4 C9 1.465(4) .
C1 C2 1.385(5) .
C2 C3 1.371(5) .
C3 C4 1.388(5) .
C4 C5 1.382(5) .
C6 C7 1.479(5) .
C7 C8 1.366(5) .
C9 C10 1.497(6) .
C10 C10 1.549(9) 2_554
